data_1512639
loop_
_publ_author_name
'Bao-Lin Liu'
'Qing-Xia Liu'
'A-Hui Li'
'Ruo-Jie Tao'

_publ_section_title
;
 A novel 2D oxalate- and dissymmetrical oxamidato-bridged heterometallic
 CuII-GdIII complex: Synthesis, crystal structure and magnetic properties
;
_journal_name_full
;
Inorganica Chimica Acta
;
_journal_page_first 1
_journal_page_last 4
_journal_paper_doi 10.1016/j.ica.2012.06.043
_journal_volume 392
_journal_year 2012
_chemical_formula_moiety ' 2(C13 H15 Cu Gd N3 O11), 6(H2 O), 0.5(H4 O2)'
_chemical_formula_sum 'C26 H44 Cu2 Gd2 N6 O29'
_chemical_formula_weight 1346.25
_space_group_IT_number 2
_symmetry_cell_setting triclinic
_symmetry_space_group_name_Hall '-P 1'
_symmetry_space_group_name_H-M 'P -1'
_atom_sites_solution_hydrogens geom
_atom_sites_solution_primary direct
_atom_sites_solution_secondary difmap
_cell_angle_alpha 109.260(2)
_cell_angle_beta 97.079(2)
_cell_angle_gamma 99.826(2)
_cell_formula_units_Z 1
_cell_length_a 8.1654(11)
_cell_length_b 10.1808(14)
_cell_length_c 14.741(2)
_cell_measurement_reflns_used 2418
_cell_measurement_temperature 298(2)
_cell_measurement_theta_max 25.95
_cell_measurement_theta_min 2.58
_cell_volume 1118.4(3)
_computing_cell_refinement 'APEX 2'
_computing_data_collection 'APEX 2(Bruker, 2005)'
_computing_data_reduction 'SAINT(Bruker, 2005)'
_computing_molecular_graphics 'SHELXTL(Bruker, 2005)'
_computing_publication_material SHELXTL
_computing_structure_refinement 'SHELXL-97 (Sheldrick, 1997)'
_computing_structure_solution 'SHELXS-97 (Sheldrick, 1990)'
_diffrn_ambient_temperature 293(2)
_diffrn_measured_fraction_theta_full 0.989
_diffrn_measured_fraction_theta_max 0.989
_diffrn_measurement_device_type 'Bruker Smart APEX II CCD area detector'
_diffrn_measurement_method 'phi and omega scans'
_diffrn_radiation_monochromator graphite
_diffrn_radiation_source 'fine-focus sealed tube'
_diffrn_radiation_type MoK\a
_diffrn_radiation_wavelength 0.71073
_diffrn_reflns_av_R_equivalents 0.0210
_diffrn_reflns_av_sigmaI/netI 0.0480
_diffrn_reflns_limit_h_max 9
_diffrn_reflns_limit_h_min -9
_diffrn_reflns_limit_k_max 6
_diffrn_reflns_limit_k_min -12
_diffrn_reflns_limit_l_max 17
_diffrn_reflns_limit_l_min -17
_diffrn_reflns_number 5574
_diffrn_reflns_theta_full 25.00
_diffrn_reflns_theta_max 25.00
_diffrn_reflns_theta_min 2.15
_exptl_absorpt_coefficient_mu 3.965
_exptl_absorpt_correction_T_max 0.5695
_exptl_absorpt_correction_T_min 0.4254
_exptl_absorpt_correction_type multi-scan
_exptl_absorpt_process_details 'SADABS(Bruker, 2005)'
_exptl_crystal_colour purple
_exptl_crystal_density_diffrn 1.999
_exptl_crystal_density_method 'not measured'
_exptl_crystal_description block
_exptl_crystal_F_000 660
_exptl_crystal_size_max 0.26
_exptl_crystal_size_mid 0.19
_exptl_crystal_size_min 0.16
_refine_diff_density_max 1.201
_refine_diff_density_min -1.249
_refine_diff_density_rms 0.153
_refine_ls_extinction_method none
_refine_ls_goodness_of_fit_ref 1.031
_refine_ls_hydrogen_treatment constr
_refine_ls_matrix_type full
_refine_ls_number_parameters 298
_refine_ls_number_reflns 3889
_refine_ls_number_restraints 12
_refine_ls_restrained_S_all 1.046
_refine_ls_R_factor_all 0.0488
_refine_ls_R_factor_gt 0.0375
_refine_ls_shift/su_max 0.001
_refine_ls_shift/su_mean 0.000
_refine_ls_structure_factor_coef Fsqd
_refine_ls_weighting_details 'calc w=1/[\s^2^(Fo^2^)+(0.0615P)^2^+0.0000P] where P=(Fo^2^+2Fc^2^)/3'
_refine_ls_weighting_scheme calc
_refine_ls_wR_factor_gt 0.0948
_refine_ls_wR_factor_ref 0.0994
_reflns_number_gt 3292
_reflns_number_total 3889
_reflns_threshold_expression >2sigma(I)
_cod_data_source_file ICA-2012-392-1-4.cif
_cod_data_source_block 974
_cod_original_sg_symbol_H-M ' P -1'
_cod_database_code 1512639

loop_
_symmetry_equiv_pos_as_xyz
'x, y, z'
'-x, -y, -z'

loop_
_atom_site_label
_atom_site_type_symbol
_atom_site_fract_x
_atom_site_fract_y
_atom_site_fract_z
_atom_site_U_iso_or_equiv
_atom_site_adp_type
_atom_site_occupancy
_atom_site_symmetry_multiplicity
_atom_site_calc_flag
_atom_site_refinement_flags
Cu1 Cu 0.04380(10) 0.21945(8) 0.40647(5) 0.0268(2) Uani 1 1 d .
Gd1 Gd -0.13263(4) 0.35990(3) 0.77401(2) 0.02327(12) Uani 1 1 d .
N1 N 0.1715(6) 0.4187(5) 0.4466(4) 0.0231(11) Uani 1 1 d .
N2 N -0.0121(7) 0.2348(6) 0.2815(4) 0.0324(13) Uani 1 1 d .
N3 N -0.1050(7) 0.0198(6) 0.3376(4) 0.0329(13) Uani 1 1 d .
H3A H -0.0408 -0.0436 0.3166 0.039 Uiso 1 1 calc R
H3B H -0.1644 -0.0060 0.3788 0.039 Uiso 1 1 calc R
O1 O 0.0388(6) 0.3947(5) 0.2024(3) 0.0351(12) Uani 1 1 d .
O2 O 0.2158(6) 0.5875(5) 0.3707(3) 0.0347(11) Uani 1 1 d .
O3 O 0.6778(6) 0.8609(5) 0.6024(3) 0.0341(11) Uani 1 1 d .
O4 O 0.6619(8) 0.9214(6) 0.7585(4) 0.0582(17) Uani 1 1 d .
O5 O 0.0941(5) 0.3176(5) 0.6960(3) 0.0298(10) Uani 1 1 d .
O6 O 0.0512(6) 0.2202(5) 0.5368(3) 0.0317(11) Uani 1 1 d .
O7 O -0.1996(6) 0.4663(6) 0.9315(3) 0.0391(12) Uani 1 1 d .
O8 O -0.1105(6) 0.5611(5) 1.0936(3) 0.0317(11) Uani 1 1 d .
O1W O -0.2420(6) 0.1352(5) 0.6260(3) 0.0330(11) Uani 1 1 d .
H1WA H -0.1757 0.1664 0.5939 0.040 Uiso 1 1 d R
H1WB H -0.2163 0.0596 0.6303 0.040 Uiso 1 1 d R
O2W O -0.4271(6) 0.3116(7) 0.7644(4) 0.0509(15) Uani 1 1 d .
H2WA H -0.4896 0.3436 0.8046 0.061 Uiso 1 1 d R
H2WB H -0.4915 0.2557 0.7109 0.061 Uiso 1 1 d R
O3W O -0.1121(6) 0.1626(5) 0.8239(3) 0.0389(12) Uani 1 1 d .
H3WA H -0.1760 0.0807 0.7913 0.047 Uiso 1 1 d R
H3WB H -0.0799 0.1651 0.8816 0.047 Uiso 1 1 d R
C1 C 0.0515(8) 0.3551(7) 0.2757(5) 0.0280(14) Uani 1 1 d .
C2 C 0.1575(8) 0.4660(6) 0.3722(4) 0.0256(14) Uani 1 1 d .
C3 C 0.2689(7) 0.5002(7) 0.5404(4) 0.0229(13) Uani 1 1 d .
C4 C 0.3927(8) 0.6249(7) 0.5597(5) 0.0270(14) Uani 1 1 d .
H4 H 0.4111 0.6566 0.5087 0.032 Uiso 1 1 calc R
C5 C 0.4883(8) 0.7020(7) 0.6524(4) 0.0250(14) Uani 1 1 d .
C6 C 0.6187(8) 0.8379(7) 0.6725(5) 0.0306(15) Uani 1 1 d .
C7 C 0.4619(9) 0.6566(8) 0.7287(5) 0.0370(17) Uani 1 1 d .
H7 H 0.5247 0.7087 0.7913 0.044 Uiso 1 1 calc R
C8 C 0.3434(9) 0.5351(7) 0.7123(5) 0.0321(16) Uani 1 1 d .
H8 H 0.3270 0.5058 0.7646 0.038 Uiso 1 1 calc R
C9 C 0.2462(7) 0.4535(7) 0.6197(4) 0.0233(13) Uani 1 1 d .
C10 C 0.1226(8) 0.3236(7) 0.6158(4) 0.0249(14) Uani 1 1 d .
C11 C -0.2210(10) 0.0234(9) 0.2536(6) 0.047(2) Uani 1 1 d .
H11A H -0.3137 0.0651 0.2760 0.056 Uiso 1 1 calc R
H11B H -0.2680 -0.0728 0.2071 0.056 Uiso 1 1 calc R
C12 C -0.1214(10) 0.1133(8) 0.2040(5) 0.044(2) Uani 1 1 d .
H12A H -0.0550 0.0579 0.1627 0.053 Uiso 1 1 calc R
H12B H -0.1983 0.1441 0.1639 0.053 Uiso 1 1 calc R
C13 C -0.0893(8) 0.5078(7) 1.0065(5) 0.0283(15) Uani 1 1 d .
O4W O 0.9987(12) 0.1887(8) 0.0115(5) 0.103(3) Uani 1 1 d U
H4WA H 1.0530 0.2677 0.0114 0.124 Uiso 1 1 d R
H4WB H 0.9348 0.2073 0.0533 0.124 Uiso 1 1 d R
O5W O 0.7150(19) 0.9492(16) 0.9554(9) 0.086(4) Uani 0.50 1 d PU
H5WA H 0.7163 0.8628 0.9473 0.103 Uiso 0.50 1 d PR
H5WB H 0.7186 0.9595 0.9007 0.103 Uiso 0.50 1 d PR
O6W O 0.3979(7) 0.1261(6) 0.5835(4) 0.0508(14) Uani 1 1 d .
H6WA H 0.3960 0.1803 0.5503 0.061 Uiso 1 1 d R
H6WB H 0.4950 0.1064 0.5873 0.061 Uiso 1 1 d R
O7W O 0.4209(8) 0.3671(9) 0.9165(5) 0.090(3) Uani 1 1 d .
H7WA H 0.3355 0.4031 0.9102 0.108 Uiso 1 1 d R
H7WB H 0.4334 0.3602 0.9728 0.108 Uiso 1 1 d R

loop_
_atom_site_aniso_label
_atom_site_aniso_U_11
_atom_site_aniso_U_22
_atom_site_aniso_U_33
_atom_site_aniso_U_23
_atom_site_aniso_U_13
_atom_site_aniso_U_12
Cu1 0.0373(5) 0.0185(4) 0.0213(4) 0.0075(3) 0.0031(3) -0.0006(3)
Gd1 0.03266(19) 0.01791(18) 0.01730(18) 0.00661(13) 0.00352(12) 0.00097(12)
N1 0.031(3) 0.017(3) 0.018(3) 0.005(2) 0.003(2) 0.003(2)
N2 0.049(4) 0.020(3) 0.021(3) 0.007(2) 0.000(2) -0.003(3)
N3 0.040(3) 0.023(3) 0.032(3) 0.010(3) 0.003(3) 0.000(2)
O1 0.061(3) 0.020(2) 0.016(2) 0.004(2) -0.001(2) -0.002(2)
O2 0.049(3) 0.021(3) 0.028(3) 0.010(2) 0.000(2) -0.003(2)
O3 0.043(3) 0.027(3) 0.033(3) 0.015(2) 0.009(2) -0.002(2)
O4 0.075(4) 0.046(4) 0.030(3) 0.007(3) 0.005(3) -0.027(3)
O5 0.033(2) 0.033(3) 0.025(2) 0.014(2) 0.0090(19) 0.000(2)
O6 0.044(3) 0.024(3) 0.022(2) 0.008(2) 0.008(2) -0.005(2)
O7 0.034(3) 0.054(3) 0.018(2) 0.002(2) 0.004(2) 0.005(2)
O8 0.035(3) 0.039(3) 0.015(2) 0.005(2) 0.0049(19) 0.004(2)
O1W 0.047(3) 0.022(2) 0.030(3) 0.010(2) 0.010(2) 0.002(2)
O2W 0.030(3) 0.079(4) 0.032(3) 0.007(3) 0.004(2) 0.009(3)
O3W 0.055(3) 0.023(3) 0.033(3) 0.015(2) -0.005(2) -0.007(2)
C1 0.035(4) 0.020(3) 0.024(3) 0.004(3) 0.002(3) 0.005(3)
C2 0.038(4) 0.016(3) 0.020(3) 0.006(3) 0.004(3) 0.002(3)
C3 0.027(3) 0.021(3) 0.020(3) 0.005(3) 0.008(3) 0.008(3)
C4 0.035(4) 0.019(3) 0.031(4) 0.014(3) 0.009(3) 0.004(3)
C5 0.029(3) 0.018(3) 0.025(3) 0.006(3) 0.006(3) -0.001(3)
C6 0.037(4) 0.022(4) 0.032(4) 0.012(3) 0.003(3) 0.001(3)
C7 0.042(4) 0.036(4) 0.025(4) 0.010(3) -0.002(3) -0.007(3)
C8 0.043(4) 0.029(4) 0.023(3) 0.014(3) 0.006(3) -0.004(3)
C9 0.023(3) 0.021(3) 0.028(3) 0.012(3) 0.007(3) 0.004(3)
C10 0.028(3) 0.024(3) 0.023(3) 0.009(3) 0.003(3) 0.004(3)
C11 0.046(5) 0.037(5) 0.045(5) 0.013(4) -0.001(4) -0.009(4)
C12 0.063(5) 0.025(4) 0.033(4) 0.010(3) -0.012(4) -0.003(4)
C13 0.031(3) 0.024(4) 0.030(4) 0.011(3) 0.004(3) 0.003(3)
O4W 0.172(7) 0.075(5) 0.055(4) 0.035(4) 0.000(4) 0.000(5)
O5W 0.114(9) 0.086(8) 0.040(6) 0.023(6) 0.006(6) -0.012(7)
O6W 0.048(3) 0.063(4) 0.040(3) 0.023(3) 0.000(2) 0.009(3)
O7W 0.052(4) 0.149(8) 0.055(4) 0.010(5) 0.016(3) 0.037(5)

loop_
_atom_type_symbol
_atom_type_description
_atom_type_scat_dispersion_real
_atom_type_scat_dispersion_imag
_atom_type_scat_source
C C 0.0033 0.0016 'International Tables Vol C Tables 4.2.6.8 and 6.1.1.4'
H H 0.0000 0.0000 'International Tables Vol C Tables 4.2.6.8 and 6.1.1.4'
Cu Cu 0.3201 1.2651 'International Tables Vol C Tables 4.2.6.8 and 6.1.1.4'
Gd Gd -0.1653 3.9035 'International Tables Vol C Tables 4.2.6.8 and 6.1.1.4'
N N 0.0061 0.0033 'International Tables Vol C Tables 4.2.6.8 and 6.1.1.4'
O O 0.0106 0.0060 'International Tables Vol C Tables 4.2.6.8 and 6.1.1.4'

loop_
_geom_angle_atom_site_label_1
_geom_angle_atom_site_label_2
_geom_angle_atom_site_label_3
_geom_angle
_geom_angle_site_symmetry_1
_geom_angle_site_symmetry_3
N2 Cu1 O6 166.2(2) . .
N2 Cu1 N1 84.6(2) . .
O6 Cu1 N1 95.26(19) . .
N2 Cu1 N3 83.1(2) . .
O6 Cu1 N3 96.4(2) . .
N1 Cu1 N3 167.6(2) . .
O5 Gd1 O2W 147.71(17) . .
O5 Gd1 O1 87.56(17) . 2_566
O2W Gd1 O1 108.2(2) . 2_566
O5 Gd1 O3W 88.19(17) . .
O2W Gd1 O3W 90.85(19) . .
O1 Gd1 O3W 149.88(16) 2_566 .
O5 Gd1 O7 142.28(15) . .
O2W Gd1 O7 69.58(17) . .
O1 Gd1 O7 80.34(17) 2_566 .
O3W Gd1 O7 85.00(18) . .
O5 Gd1 O2 79.34(16) . 2_566
O2W Gd1 O2 81.17(17) . 2_566
O1 Gd1 O2 67.21(14) 2_566 2_566
O3W Gd1 O2 140.72(16) . 2_566
O7 Gd1 O2 126.38(17) . 2_566
O5 Gd1 O8 75.65(15) . 2_567
O2W Gd1 O8 134.49(16) . 2_567
O1 Gd1 O8 77.07(16) 2_566 2_567
O3W Gd1 O8 72.99(16) . 2_567
O7 Gd1 O8 66.88(15) . 2_567
O2 Gd1 O8 136.85(15) 2_566 2_567
O5 Gd1 O1W 73.18(15) . .
O2W Gd1 O1W 75.83(18) . .
O1 Gd1 O1W 134.28(14) 2_566 .
O3W Gd1 O1W 72.10(15) . .
O7 Gd1 O1W 137.93(16) . .
O2 Gd1 O1W 68.65(15) 2_566 .
O8 Gd1 O1W 133.28(16) 2_567 .
C2 N1 C3 123.9(5) . .
C2 N1 Cu1 111.2(4) . .
C3 N1 Cu1 124.8(4) . .
C1 N2 C12 126.4(5) . .
C1 N2 Cu1 115.7(4) . .
C12 N2 Cu1 117.9(4) . .
C11 N3 Cu1 107.3(4) . .
C11 N3 H3A 110.3 . .
Cu1 N3 H3A 110.3 . .
C11 N3 H3B 110.3 . .
Cu1 N3 H3B 110.3 . .
H3A N3 H3B 108.5 . .
C1 O1 Gd1 119.6(4) . 2_566
C2 O2 Gd1 119.3(4) . 2_566
C10 O5 Gd1 131.3(4) . .
C10 O6 Cu1 126.7(4) . .
C13 O7 Gd1 120.6(4) . .
C13 O8 Gd1 118.8(4) . 2_567
Gd1 O1W H1WA 91.3 . .
Gd1 O1W H1WB 116.6 . .
H1WA O1W H1WB 107.7 . .
Gd1 O2W H2WA 132.7 . .
Gd1 O2W H2WB 119.5 . .
H2WA O2W H2WB 107.7 . .
Gd1 O3W H3WA 120.3 . .
Gd1 O3W H3WB 127.2 . .
H3WA O3W H3WB 107.7 . .
O1 C1 N2 129.5(6) . .
O1 C1 C2 116.3(5) . .
N2 C1 C2 114.2(5) . .
O2 C2 N1 129.4(6) . .
O2 C2 C1 116.2(5) . .
N1 C2 C1 114.3(5) . .
C4 C3 N1 123.2(5) . .
C4 C3 C9 117.4(6) . .
N1 C3 C9 119.3(5) . .
C5 C4 C3 122.0(6) . .
C5 C4 H4 119.0 . .
C3 C4 H4 119.0 . .
C7 C5 C4 119.6(6) . .
C7 C5 C6 119.1(6) . .
C4 C5 C6 121.3(5) . .
O4 C6 O3 123.5(6) . .
O4 C6 C5 117.0(6) . .
O3 C6 C5 119.6(6) . .
C8 C7 C5 120.0(6) . .
C8 C7 H7 120.0 . .
C5 C7 H7 120.0 . .
C7 C8 C9 122.1(6) . .
C7 C8 H8 119.0 . .
C9 C8 H8 119.0 . .
C8 C9 C3 118.9(5) . .
C8 C9 C10 114.5(5) . .
C3 C9 C10 126.6(6) . .
O5 C10 O6 119.6(6) . .
O5 C10 C9 116.7(6) . .
O6 C10 C9 123.6(5) . .
N3 C11 C12 108.8(6) . .
N3 C11 H11A 109.9 . .
C12 C11 H11A 109.9 . .
N3 C11 H11B 109.9 . .
C12 C11 H11B 109.9 . .
H11A C11 H11B 108.3 . .
N2 C12 C11 106.6(6) . .
N2 C12 H12A 110.4 . .
C11 C12 H12A 110.4 . .
N2 C12 H12B 110.4 . .
C11 C12 H12B 110.4 . .
H12A C12 H12B 108.6 . .
O7 C13 O8 126.4(6) . .
O7 C13 C13 117.1(7) . 2_567
O8 C13 C13 116.5(7) . 2_567
H4WA O4W H4WB 107.7 . .
H5WA O5W H5WB 107.7 . .
H6WA O6W H6WB 107.7 . .
H7WA O7W H7WB 107.7 . .

loop_
_geom_bond_atom_site_label_1
_geom_bond_atom_site_label_2
_geom_bond_distance
_geom_bond_site_symmetry_2
Cu1 N2 1.906(5) .
Cu1 O6 1.912(4) .
Cu1 N1 1.971(5) .
Cu1 N3 2.032(5) .
Gd1 O5 2.325(4) .
Gd1 O2W 2.347(5) .
Gd1 O1 2.379(4) 2_566
Gd1 O3W 2.380(4) .
Gd1 O7 2.391(4) .
Gd1 O2 2.413(4) 2_566
Gd1 O8 2.421(4) 2_567
Gd1 O1W 2.514(4) .
N1 C2 1.336(8) .
N1 C3 1.407(8) .
N2 C1 1.281(8) .
N2 C12 1.439(8) .
N3 C11 1.478(9) .
N3 H3A 0.9000 .
N3 H3B 0.9000 .
O1 C1 1.270(7) .
O1 Gd1 2.379(4) 2_566
O2 C2 1.255(7) .
O2 Gd1 2.413(4) 2_566
O3 C6 1.264(8) .
O4 C6 1.238(8) .
O5 C10 1.251(7) .
O6 C10 1.272(8) .
O7 C13 1.237(8) .
O8 C13 1.265(8) .
O8 Gd1 2.421(4) 2_567
O1W H1WA 0.8501 .
O1W H1WB 0.8500 .
O2W H2WA 0.8499 .
O2W H2WB 0.8500 .
O3W H3WA 0.8500 .
O3W H3WB 0.8501 .
C1 C2 1.533(9) .
C3 C4 1.402(8) .
C3 C9 1.421(8) .
C4 C5 1.383(9) .
C4 H4 0.9300 .
C5 C7 1.376(9) .
C5 C6 1.511(8) .
C7 C8 1.364(9) .
C7 H7 0.9300 .
C8 C9 1.394(9) .
C8 H8 0.9300 .
C9 C10 1.501(8) .
C11 C12 1.538(10) .
C11 H11A 0.9700 .
C11 H11B 0.9700 .
C12 H12A 0.9700 .
C12 H12B 0.9700 .
C13 C13 1.523(13) 2_567
O4W H4WA 0.8501 .
O4W H4WB 0.8499 .
O5W H5WA 0.8501 .
O5W H5WB 0.8500 .
O6W H6WA 0.8500 .
O6W H6WB 0.8500 .
O7W H7WA 0.8500 .
O7W H7WB 0.8501 .

loop_
_geom_hbond_atom_site_label_D
_geom_hbond_atom_site_label_H
_geom_hbond_atom_site_label_A
_geom_hbond_distance_DH
_geom_hbond_distance_HA
_geom_hbond_distance_DA
_geom_hbond_angle_DHA
_geom_hbond_site_symmetry_A
N3 H3A O3W 0.90 2.61 3.391(8) 145.6 2_556
N3 H3B O6W 0.90 2.31 3.146(8) 153.8 2_556
O1W H1WA O6 0.85 2.19 3.005(6) 161.5 .
O1W H1WB O3 0.85 1.94 2.650(6) 139.8 1_445
O2W H2WA O7W 0.85 1.85 2.642(8) 155.1 1_455
O2W H2WB O6W 0.85 1.90 2.746(7) 170.5 1_455
O3W H3WA O4 0.85 1.79 2.611(7) 161.2 1_445
O3W H3WB O4W 0.85 1.86 2.712(8) 174.7 1_456
O4W H4WA O7 0.85 2.57 3.388(9) 161.2 2_666
O4W H4WB O1 0.85 2.33 2.840(9) 119.2 1_655
O5W H5WA O4W 0.85 2.52 2.99(2) 116.4 2_766
O5W H5WB O4 0.85 1.98 2.793(13) 159.5 .
O6W H6WA O3 0.85 2.14 2.785(6) 132.8 2_666
O6W H6WB O1W 0.85 2.10 2.909(7) 159.7 1_655
O7W H7WA O8 0.85 1.93 2.755(8) 163.0 2_567

loop_
_geom_torsion_atom_site_label_1
_geom_torsion_atom_site_label_2
_geom_torsion_atom_site_label_3
_geom_torsion_atom_site_label_4
_geom_torsion
_geom_torsion_site_symmetry_1
_geom_torsion_site_symmetry_4
N2 Cu1 N1 C2 0.4(5) . .
O6 Cu1 N1 C2 -165.7(4) . .
N3 Cu1 N1 C2 -5.6(13) . .
N2 Cu1 N1 C3 -178.0(5) . .
O6 Cu1 N1 C3 15.9(5) . .
N3 Cu1 N1 C3 176.0(9) . .
O6 Cu1 N2 C1 90.8(10) . .
N1 Cu1 N2 C1 0.8(5) . .
N3 Cu1 N2 C1 179.4(6) . .
O6 Cu1 N2 C12 -88.6(10) . .
N1 Cu1 N2 C12 -178.6(6) . .
N3 Cu1 N2 C12 0.1(6) . .
N2 Cu1 N3 C11 -23.6(5) . .
O6 Cu1 N3 C11 142.5(5) . .
N1 Cu1 N3 C11 -17.5(13) . .
O2W Gd1 O5 C10 52.0(7) . .
O1 Gd1 O5 C10 -69.1(6) 2_566 .
O3W Gd1 O5 C10 140.7(6) . .
O7 Gd1 O5 C10 -139.9(5) . .
O2 Gd1 O5 C10 -1.8(5) 2_566 .
O8 Gd1 O5 C10 -146.4(6) 2_567 .
O1W Gd1 O5 C10 68.9(5) . .
N2 Cu1 O6 C10 -89.6(10) . .
N1 Cu1 O6 C10 -0.9(6) . .
N3 Cu1 O6 C10 -176.7(5) . .
O5 Gd1 O7 C13 -9.2(7) . .
O2W Gd1 O7 C13 164.1(6) . .
O1 Gd1 O7 C13 -82.3(5) 2_566 .
O3W Gd1 O7 C13 71.3(5) . .
O2 Gd1 O7 C13 -134.4(5) 2_566 .
O8 Gd1 O7 C13 -2.3(5) 2_567 .
O1W Gd1 O7 C13 127.5(5) . .
Gd1 O1 C1 N2 168.7(6) 2_566 .
Gd1 O1 C1 C2 -11.0(8) 2_566 .
C12 N2 C1 O1 -2.1(13) . .
Cu1 N2 C1 O1 178.6(6) . .
C12 N2 C1 C2 177.6(7) . .
Cu1 N2 C1 C2 -1.7(8) . .
Gd1 O2 C2 N1 -172.2(5) 2_566 .
Gd1 O2 C2 C1 6.5(8) 2_566 .
C3 N1 C2 O2 -4.2(11) . .
Cu1 N1 C2 O2 177.4(6) . .
C3 N1 C2 C1 177.1(5) . .
Cu1 N1 C2 C1 -1.4(7) . .
O1 C1 C2 O2 2.9(9) . .
N2 C1 C2 O2 -176.9(6) . .
O1 C1 C2 N1 -178.2(6) . .
N2 C1 C2 N1 2.0(9) . .
C2 N1 C3 C4 -16.0(10) . .
Cu1 N1 C3 C4 162.2(5) . .
C2 N1 C3 C9 166.0(6) . .
Cu1 N1 C3 C9 -15.8(8) . .
N1 C3 C4 C5 -179.1(6) . .
C9 C3 C4 C5 -1.0(10) . .
C3 C4 C5 C7 -0.3(10) . .
C3 C4 C5 C6 -178.7(6) . .
C7 C5 C6 O4 -19.1(10) . .
C4 C5 C6 O4 159.2(7) . .
C7 C5 C6 O3 160.8(7) . .
C4 C5 C6 O3 -20.8(10) . .
C4 C5 C7 C8 0.8(11) . .
C6 C5 C7 C8 179.2(7) . .
C5 C7 C8 C9 0.0(12) . .
C7 C8 C9 C3 -1.4(11) . .
C7 C8 C9 C10 179.9(7) . .
C4 C3 C9 C8 1.8(9) . .
N1 C3 C9 C8 180.0(6) . .
C4 C3 C9 C10 -179.7(6) . .
N1 C3 C9 C10 -1.5(10) . .
Gd1 O5 C10 O6 -79.7(8) . .
Gd1 O5 C10 C9 102.2(6) . .
Cu1 O6 C10 O5 168.2(5) . .
Cu1 O6 C10 C9 -13.8(9) . .
C8 C9 C10 O5 14.4(9) . .
C3 C9 C10 O5 -164.2(6) . .
C8 C9 C10 O6 -163.6(6) . .
C3 C9 C10 O6 17.8(10) . .
Cu1 N3 C11 C12 41.3(7) . .
C1 N2 C12 C11 -156.9(7) . .
Cu1 N2 C12 C11 22.3(8) . .
N3 C11 C12 N2 -41.1(9) . .
Gd1 O7 C13 O8 -177.5(5) . .
Gd1 O7 C13 C13 1.9(10) . 2_567
Gd1 O8 C13 O7 -178.0(5) 2_567 .
Gd1 O8 C13 C13 2.7(9) 2_567 2_567
